data_4120084
loop_
_publ_author_name
'S\'ebastien Bivaud'
'S\'ebastien Goeb'
'Vincent Crou\'e'
'Paul I. Dron'
'Magali Allain'
'Marc Sall\'e'

_publ_contact_author_address
;
MOLTECH ANJOU UMR CNRS 6200
2, bd Lavoisier
49045 Angers cedex
France
 
;
_publ_contact_author_email magali.allain@univ-angers.fr
_publ_contact_author_fax 33(0)241735405
_publ_contact_author_name 'ALLAIN, Magali'
_publ_contact_author_phone 33(0)241735368
_publ_section_title
;
 Self-Assembled Containers Based on Extended Tetrathiafulvalene
;
_journal_name_full 'Journal of the American Chemical Society'
_journal_page_first 10018
_journal_page_last 10021
_journal_paper_doi 10.1021/ja404072w
_journal_volume 135
_journal_year 2013
_chemical_formula_moiety 'C240 H224 F24 Fe4 N8 O40 P8 Pd4 S16'
_chemical_formula_sum 'C240 H224 F24 Fe4 N8 O40 P8 Pd4 S16'
_chemical_formula_weight 5726
_space_group_IT_number 2
_symmetry_cell_setting triclinic
_symmetry_space_group_name_Hall '-P 1'
_symmetry_space_group_name_H-M 'P -1'
_atom_sites_solution_hydrogens geom
_atom_sites_solution_primary direct
_atom_sites_solution_secondary difmap
_audit_conform_dict_location ftp://ftp.iucr.org/pub/cif_core.dic
_audit_conform_dict_name cif_core.dic
_audit_conform_dict_version 2.3
_audit_creation_date 2012-07-02
_audit_creation_method 'WinGX routine CIF_UPDATE'
_cell_angle_alpha 108.95(1)
_cell_angle_beta 104.66(1)
_cell_angle_gamma 101.62(1)
_cell_formula_units_Z 1
_cell_length_a 17.569(2)
_cell_length_b 18.282(4)
_cell_length_c 22.749(4)
_cell_measurement_reflns_used 25565
_cell_measurement_temperature 160(2)
_cell_measurement_theta_max 27
_cell_measurement_theta_min 2.37
_cell_volume 6357(2)
_computing_cell_refinement 'Dirax/lsq (Duisenberg & Schreurs, 1989-2000)'
_computing_data_collection 'Collect (Nonius BV, 1997-2000)'
_computing_data_reduction 'EvalCCD (Duisenberg & Schreurs 1990-2000)'
_computing_molecular_graphics 'DIAMOND 3.2i (Crystal Impact GbR 2005)'
_computing_publication_material 'WinGX publication routines (Farrugia, 1999)'
_computing_structure_refinement 'SHELXL-97 (Sheldrick, 1997)'
_computing_structure_solution 'direct methods (Sir92,Altomare et al.,1993)'
_diffrn_ambient_temperature 160(2)
_diffrn_detector_area_resol_mean 9
_diffrn_measured_fraction_theta_full 0.978
_diffrn_measured_fraction_theta_max 0.947
_diffrn_measurement_device_type KappaCCD
_diffrn_measurement_method CCD
_diffrn_radiation_monochromator 'horizontally mounted graphite crystal'
_diffrn_radiation_probe x-ray
_diffrn_radiation_type MoK\a
_diffrn_radiation_wavelength 0.71073
_diffrn_reflns_av_R_equivalents 0.0957
_diffrn_reflns_limit_h_max 22
_diffrn_reflns_limit_h_min -22
_diffrn_reflns_limit_k_max 23
_diffrn_reflns_limit_k_min -23
_diffrn_reflns_limit_l_max 29
_diffrn_reflns_limit_l_min -29
_diffrn_reflns_number 88203
_diffrn_reflns_theta_full 25
_diffrn_reflns_theta_max 27
_diffrn_reflns_theta_min 2.37
_exptl_absorpt_coefficient_mu 0.767
_exptl_absorpt_correction_T_max 0.962
_exptl_absorpt_correction_T_min 0.741
_exptl_absorpt_correction_type multi-scan
_exptl_absorpt_process_details
;
 '(SADABS (Sheldrick, Bruker, 2008))'
;
_exptl_crystal_colour red
_exptl_crystal_density_diffrn 1.496
_exptl_crystal_description plate
_exptl_crystal_F_000 2920
_exptl_crystal_size_max 0.3
_exptl_crystal_size_mid 0.16
_exptl_crystal_size_min 0.05
_refine_diff_density_max 3.293
_refine_diff_density_min -1.338
_refine_ls_extinction_method none
_refine_ls_goodness_of_fit_ref 1.075
_refine_ls_hydrogen_treatment constr
_refine_ls_matrix_type full
_refine_ls_number_parameters 1549
_refine_ls_number_reflns 26287
_refine_ls_number_restraints 1
_refine_ls_restrained_S_all 1.075
_refine_ls_R_factor_all 0.1884
_refine_ls_R_factor_gt 0.0875
_refine_ls_shift/su_max 0
_refine_ls_structure_factor_coef Fsqd
_refine_ls_weighting_details 'calc w=1/[\s^2^(Fo^2^)+(0.0905P)^2^+84.5713P] where P=(Fo^2^+2Fc^2^)/3'
_refine_ls_weighting_scheme calc
_refine_ls_wR_factor_gt 0.2034
_refine_ls_wR_factor_ref 0.277
_reflns_number_gt 14025
_reflns_number_total 26287
_reflns_threshold_expression >2sigma(I)
_cod_data_source_file ja404072w_si_003.cif
_cod_data_source_block sad
_cod_original_cell_volume 6356.6(19)
_cod_database_code 4120084

loop_
_symmetry_equiv_pos_as_xyz
'x, y, z'
'-x, -y, -z'

loop_
_atom_site_label
_atom_site_type_symbol
_atom_site_fract_x
_atom_site_fract_y
_atom_site_fract_z
_atom_site_U_iso_or_equiv
_atom_site_adp_type
_atom_site_occupancy
_atom_site_calc_flag
_atom_site_refinement_flags
C1 C 0.1677(5) 0.6363(5) 0.5258(4) 0.0228(18) Uani 1 d .
C2 C 0.1681(5) 0.5042(6) 0.4342(4) 0.0243(19) Uani 1 d .
C3 C 0.1938(6) 0.5646(6) 0.4160(4) 0.027(2) Uani 1 d .
C4 C 0.1687(6) 0.4188(6) 0.4083(5) 0.0258(19) Uani 1 d .
C5 C 0.1360(6) 0.3699(6) 0.3413(5) 0.032(2) Uani 1 d .
H5 H 0.1142 0.391 0.3112 0.038 Uiso 1 calc R
C6 C 0.1355(7) 0.2893(6) 0.3186(5) 0.032(2) Uani 1 d .
H6 H 0.1173 0.2587 0.2733 0.039 Uiso 1 calc R
C7 C 0.2000(6) 0.3837(6) 0.4513(5) 0.028(2) Uani 1 d .
H7 H 0.2238 0.4147 0.4966 0.033 Uiso 1 calc R
C8 C 0.1955(5) 0.3016(5) 0.4259(4) 0.0247(19) Uani 1 d .
H8 H 0.2172 0.279 0.4549 0.03 Uiso 1 calc R
C9 C 0.2325(5) 0.5636(5) 0.3648(4) 0.0213(18) Uani 1 d .
C10 C 0.1892(6) 0.5255(6) 0.2966(4) 0.0264(19) Uani 1 d .
H10 H 0.1327 0.4986 0.2808 0.032 Uiso 1 calc R
C11 C 0.2301(6) 0.5281(5) 0.2537(4) 0.028(2) Uani 1 d .
H11 H 0.2007 0.5002 0.2086 0.033 Uiso 1 calc R
C12 C 0.3161(6) 0.6073(6) 0.3850(5) 0.027(2) Uani 1 d .
H12 H 0.3471 0.6357 0.4297 0.032 Uiso 1 calc R
C13 C 0.3521(6) 0.6076(6) 0.3375(5) 0.030(2) Uani 1 d .
H13 H 0.4079 0.6365 0.3516 0.036 Uiso 1 calc R
C14 C 0.1811(5) 0.6918(5) 0.5869(4) 0.0226(18) Uani 1 d .
C15 C 0.2191(5) 0.7800(5) 0.6067(4) 0.0235(18) Uani 1 d .
C16 C 0.1978(6) 0.8219(6) 0.5672(5) 0.027(2) Uani 1 d .
H16 H 0.156 0.795 0.526 0.032 Uiso 1 calc R
C17 C 0.2393(7) 0.9040(6) 0.5895(5) 0.037(2) Uani 1 d .
H17 H 0.2245 0.9319 0.563 0.044 Uiso 1 calc R
C18 C 0.3020(6) 0.9453(6) 0.6501(5) 0.031(2) Uani 1 d .
H18 H 0.3299 1.0001 0.6635 0.038 Uiso 1 calc R
C19 C 0.3235(6) 0.9051(6) 0.6911(5) 0.028(2) Uani 1 d .
H19 H 0.3644 0.9332 0.7326 0.033 Uiso 1 calc R
C20 C 0.2834(5) 0.8224(5) 0.6696(4) 0.0204(17) Uani 1 d .
C21 C 0.3029(5) 0.7743(5) 0.7096(4) 0.0190(17) Uani 1 d .
C22 C 0.2313(6) 0.7116(6) 0.7043(5) 0.0261(19) Uani 1 d .
C23 C 0.2223(6) 0.6919(7) 0.7576(5) 0.035(2) Uani 1 d .
H23 H 0.2622 0.7202 0.7996 0.042 Uiso 1 calc R
C24 C 0.1537(7) 0.6299(7) 0.7471(5) 0.043(3) Uani 1 d .
H24 H 0.1487 0.6168 0.7825 0.052 Uiso 1 calc R
C25 C 0.0927(6) 0.5871(7) 0.6862(5) 0.039(3) Uani 1 d .
H25 H 0.047 0.5462 0.6806 0.047 Uiso 1 calc R
C26 C 0.1004(6) 0.6060(6) 0.6331(5) 0.033(2) Uani 1 d .
H26 H 0.0596 0.577 0.5917 0.039 Uiso 1 calc R
C27 C 0.1688(5) 0.6682(5) 0.6410(4) 0.0222(18) Uani 1 d .
C28 C 0.3818(5) 0.7795(6) 0.7407(4) 0.0238(18) Uani 1 d .
C29 C 0.5344(5) 0.7836(6) 0.7514(4) 0.0239(19) Uani 1 d .
C30 C 0.5061(5) 0.7240(6) 0.7682(4) 0.027(2) Uani 1 d .
C31 C 0.6106(5) 0.8036(5) 0.7344(5) 0.0234(18) Uani 1 d .
C32 C 0.6019(6) 0.7976(6) 0.6700(5) 0.027(2) Uani 1 d .
H32 H 0.5494 0.7799 0.6385 0.033 Uiso 1 calc R
C33 C 0.6707(6) 0.8177(6) 0.6529(5) 0.028(2) Uani 1 d .
H33 H 0.6642 0.8137 0.61 0.033 Uiso 1 calc R
C34 C 0.6898(6) 0.8308(6) 0.7802(5) 0.026(2) Uani 1 d .
H34 H 0.698 0.8374 0.8239 0.031 Uiso 1 calc R
C35 C 0.7570(6) 0.8480(6) 0.7596(5) 0.0254(18) Uani 1 d .
H35 H 0.8102 0.8634 0.7896 0.03 Uiso 1 calc R
C36 C 0.5394(6) 0.6576(6) 0.7744(4) 0.0246(19) Uani 1 d .
C37 C 0.4924(6) 0.5771(6) 0.7402(5) 0.031(2) Uani 1 d .
H37 H 0.4391 0.564 0.7112 0.037 Uiso 1 calc R
C38 C 0.5229(6) 0.5144(6) 0.7481(5) 0.032(2) Uani 1 d .
H38 H 0.4889 0.4607 0.7254 0.038 Uiso 1 calc R
C39 C 0.6215(6) 0.6733(6) 0.8134(5) 0.032(2) Uani 1 d .
H39 H 0.6573 0.7262 0.8362 0.038 Uiso 1 calc R
C40 C 0.6479(6) 0.6080(6) 0.8174(5) 0.030(2) Uani 1 d .
H40 H 0.7027 0.6186 0.8424 0.037 Uiso 1 calc R
C41 C -0.0555(6) 0.1151(6) 0.2742(5) 0.029(2) Uani 1 d .
C42 C -0.1388(6) 0.0994(7) 0.2688(5) 0.037(2) Uani 1 d .
H42 H -0.1542 0.0911 0.3028 0.044 Uiso 1 calc R
C43 C -0.1980(6) 0.0961(7) 0.2152(5) 0.040(3) Uani 1 d .
H43 H -0.2531 0.084 0.2126 0.048 Uiso 1 calc R
C44 C -0.1759(8) 0.1107(8) 0.1646(6) 0.048(3) Uani 1 d .
H44 H -0.2167 0.1073 0.1277 0.058 Uiso 1 calc R
C45 C -0.0939(7) 0.1303(8) 0.1682(6) 0.047(3) Uani 1 d .
H45 H -0.0783 0.1426 0.1355 0.056 Uiso 1 calc R
C46 C -0.0351(6) 0.1306(7) 0.2238(5) 0.036(2) Uani 1 d .
H46 H 0.02 0.1417 0.2265 0.044 Uiso 1 calc R
C47 C 0.0313(6) 0.1895(6) 0.4190(5) 0.028(2) Uani 1 d .
C48 C 0.0769(7) 0.1898(7) 0.4793(5) 0.041(3) Uani 1 d .
H48 H 0.1012 0.1491 0.4791 0.05 Uiso 1 calc R
C49 C 0.0865(9) 0.2495(8) 0.5394(6) 0.053(3) Uani 1 d .
H49 H 0.1139 0.2463 0.5788 0.064 Uiso 1 calc R
C50 C 0.0562(7) 0.3122(6) 0.5407(5) 0.038(2) Uani 1 d .
H50 H 0.0632 0.3524 0.5811 0.045 Uiso 1 calc R
C51 C 0.0140(6) 0.3166(7) 0.4810(6) 0.044(3) Uani 1 d .
H51 H -0.0047 0.361 0.482 0.052 Uiso 1 calc R
C52 C -0.0001(6) 0.2540(7) 0.4198(5) 0.035(2) Uani 1 d .
H52 H -0.0299 0.2556 0.3804 0.042 Uiso 1 calc R
C53 C -0.0345(6) 0.0187(6) 0.3474(5) 0.029(2) Uani 1 d .
C54 C -0.0520(7) 0.0090(7) 0.4028(6) 0.039(3) Uani 1 d .
H54 H -0.0382 0.0503 0.4442 0.047 Uiso 1 calc R
C55 C -0.0942(7) -0.0747(7) 0.3838(7) 0.046(3) Uani 1 d .
H55 H -0.1127 -0.0974 0.4108 0.056 Uiso 1 calc R
C56 C -0.1031(7) -0.1169(7) 0.3179(7) 0.047(3) Uani 1 d .
H56 H -0.1272 -0.1727 0.294 0.056 Uiso 1 calc R
C57 C -0.0696(7) -0.0608(7) 0.2934(6) 0.043(3) Uani 1 d .
H57 H -0.07 -0.0728 0.2503 0.051 Uiso 1 calc R
C58 C 0.0773(6) -0.0690(6) 0.2102(5) 0.033(2) Uani 1 d .
C59 C 0.0333(8) -0.0357(8) 0.1718(6) 0.048(3) Uani 1 d .
H59 H 0.0385 0.0193 0.1899 0.058 Uiso 1 calc R
C60 C -0.0183(9) -0.0827(9) 0.1072(6) 0.065(4) Uani 1 d .
H60 H -0.0461 -0.0587 0.0821 0.077 Uiso 1 calc R
C61 C -0.0285(10) -0.1613(10) 0.0809(8) 0.073(4) Uani 1 d .
H61 H -0.0645 -0.1922 0.0377 0.088 Uiso 1 calc R
C62 C 0.0130(10) -0.1981(8) 0.1158(8) 0.076(5) Uani 1 d .
H62 H 0.0048 -0.2537 0.0965 0.092 Uiso 1 calc R
C63 C 0.0688(8) -0.1515(7) 0.1815(7) 0.053(3) Uani 1 d .
H63 H 0.0992 -0.1755 0.2049 0.064 Uiso 1 calc R
C64 C 0.2483(6) -0.0122(6) 0.2953(5) 0.030(2) Uani 1 d .
C65 C 0.3060(6) -0.0014(7) 0.3544(6) 0.042(3) Uani 1 d .
H65 H 0.2909 0.005 0.3916 0.05 Uiso 1 calc R
C66 C 0.3880(7) -0.0002(7) 0.3579(6) 0.043(3) Uani 1 d .
H66 H 0.426 0.0048 0.3969 0.052 Uiso 1 calc R
C67 C 0.4112(6) -0.0063(6) 0.3034(6) 0.039(3) Uani 1 d .
H67 H 0.4655 -0.0036 0.3059 0.047 Uiso 1 calc R
C68 C 0.3528(7) -0.0168(7) 0.2446(6) 0.039(3) Uani 1 d .
H68 H 0.3688 -0.0212 0.208 0.047 Uiso 1 calc R
C69 C 0.2730(7) -0.0206(6) 0.2392(6) 0.035(2) Uani 1 d .
H69 H 0.235 -0.0286 0.1991 0.041 Uiso 1 calc R
C70 C 0.1251(6) -0.0490(7) 0.3496(6) 0.035(2) Uani 1 d .
C71 C 0.0843(7) -0.1336(7) 0.3365(7) 0.048(3) Uani 1 d .
H71 H 0.0644 -0.1776 0.2958 0.057 Uiso 1 calc R
C72 C 0.0808(8) -0.1358(10) 0.3986(8) 0.063(4) Uani 1 d .
H72 H 0.0591 -0.1819 0.4054 0.076 Uiso 1 calc R
C73 C 0.1169(8) -0.0537(10) 0.4484(7) 0.059(4) Uani 1 d .
H73 H 0.1209 -0.0379 0.4925 0.071 Uiso 1 calc R
C74 C 0.1454(6) -0.0012(8) 0.4187(6) 0.043(3) Uani 1 d .
H74 H 0.1725 0.0544 0.4404 0.051 Uiso 1 calc R
C75 C 0.3090(7) 0.7353(6) 0.2735(5) 0.032(2) Uani 1 d .
C76 C 0.2271(7) 0.7137(7) 0.2722(6) 0.039(2) Uani 1 d .
H76 H 0.1846 0.6773 0.2334 0.047 Uiso 1 calc R
C77 C 0.2106(8) 0.7477(7) 0.3299(6) 0.044(3) Uani 1 d .
H77 H 0.1567 0.7325 0.3298 0.053 Uiso 1 calc R
C78 C 0.2717(8) 0.8027(7) 0.3868(6) 0.047(3) Uani 1 d .
H78 H 0.2591 0.8262 0.4245 0.057 Uiso 1 calc R
C79 C 0.3517(9) 0.8236(7) 0.3883(6) 0.051(3) Uani 1 d .
H79 H 0.3936 0.8604 0.4273 0.061 Uiso 1 calc R
C80 C 0.3707(8) 0.7896(7) 0.3314(5) 0.044(3) Uani 1 d .
H80 H 0.4251 0.8037 0.3327 0.052 Uiso 1 calc R
C81 C 0.2472(8) 0.6698(7) 0.1319(6) 0.044(3) Uani 1 d .
C82 C 0.1991(8) 0.5903(9) 0.0880(6) 0.055(3) Uani 1 d .
H82 H 0.2137 0.5464 0.094 0.067 Uiso 1 calc R
C83 C 0.1301(11) 0.5770(13) 0.0359(9) 0.093(6) Uani 1 d .
H83 H 0.096 0.524 0.0098 0.111 Uiso 1 calc R
C84 C 0.1104(11) 0.6379(13) 0.0215(9) 0.091(6) Uani 1 d .
H84 H 0.0664 0.6268 -0.0163 0.109 Uiso 1 calc R
C85 C 0.1556(10) 0.7163(13) 0.0630(10) 0.092(6) Uani 1 d .
H85 H 0.1412 0.7585 0.0536 0.11 Uiso 1 calc R
C86 C 0.2244(9) 0.7349(10) 0.1203(8) 0.061(4) Uani 1 d .
H86 H 0.2534 0.7885 0.1493 0.073 Uiso 1 calc R
C87 C 0.4242(7) 0.7608(6) 0.2076(5) 0.039(3) Uani 1 d .
C88 C 0.5072(7) 0.7580(7) 0.2375(5) 0.042(3) Uani 1 d .
H88 H 0.5209 0.7218 0.256 0.05 Uiso 1 calc R
C89 C 0.5637(8) 0.8241(7) 0.2322(6) 0.051(3) Uani 1 d .
H89 H 0.6211 0.8376 0.2471 0.061 Uiso 1 calc R
C90 C 0.5172(9) 0.8646(7) 0.2008(6) 0.052(3) Uani 1 d .
H90 H 0.539 0.9087 0.1916 0.062 Uiso 1 calc R
C91 C 0.4301(8) 0.8258(6) 0.1853(6) 0.045(3) Uani 1 d .
H91 H 0.3863 0.8403 0.1647 0.054 Uiso 1 calc R
C92 C 0.4970(6) 0.5029(7) 0.1239(5) 0.033(2) Uani 1 d .
C93 C 0.4884(7) 0.4224(7) 0.0922(5) 0.039(2) Uani 1 d .
H93 H 0.4377 0.388 0.0604 0.046 Uiso 1 calc R
C94 C 0.5527(8) 0.3904(8) 0.1060(6) 0.048(3) Uani 1 d .
H94 H 0.5451 0.3351 0.0853 0.058 Uiso 1 calc R
C95 C 0.6294(8) 0.4436(10) 0.1519(7) 0.059(4) Uani 1 d .
H95 H 0.674 0.4238 0.1603 0.071 Uiso 1 calc R
C96 C 0.6399(7) 0.5238(8) 0.1846(6) 0.045(3) Uani 1 d .
H96 H 0.6912 0.5583 0.2153 0.055 Uiso 1 calc R
C97 C 0.5733(7) 0.5542(7) 0.1721(5) 0.039(2) Uani 1 d .
H97 H 0.5797 0.6085 0.1958 0.047 Uiso 1 calc R
C98 C 0.3278(7) 0.4677(6) 0.0378(5) 0.031(2) Uani 1 d .
C99 C 0.2598(7) 0.4214(7) 0.0424(5) 0.040(3) Uani 1 d .
H99 H 0.2568 0.4292 0.0841 0.048 Uiso 1 calc R
C100 C 0.1938(8) 0.3620(8) -0.0142(6) 0.056(3) Uani 1 d .
H100 H 0.1479 0.3312 -0.0101 0.067 Uiso 1 calc R
C101 C 0.1999(8) 0.3513(8) -0.0760(6) 0.052(3) Uani 1 d .
H101 H 0.1584 0.3113 -0.1138 0.062 Uiso 1 calc R
C102 C 0.2662(8) 0.3991(7) -0.0821(5) 0.047(3) Uani 1 d .
H102 H 0.2671 0.3935 -0.124 0.057 Uiso 1 calc R
C103 C 0.3325(7) 0.4559(7) -0.0262(5) 0.039(2) Uani 1 d .
H103 H 0.3788 0.4855 -0.0307 0.047 Uiso 1 calc R
C104 C 0.4449(6) 0.6229(6) 0.0824(5) 0.031(2) Uani 1 d .
C105 C 0.5276(8) 0.6612(7) 0.0867(5) 0.041(3) Uani 1 d .
H105 H 0.5745 0.6475 0.1027 0.049 Uiso 1 calc R
C106 C 0.5255(8) 0.7232(6) 0.0626(5) 0.043(3) Uani 1 d .
H106 H 0.5707 0.7583 0.0611 0.051 Uiso 1 calc R
C107 C 0.4409(8) 0.7223(7) 0.0406(5) 0.045(3) Uani 1 d .
H107 H 0.4212 0.7559 0.0216 0.054 Uiso 1 calc R
C108 C 0.3937(7) 0.6615(6) 0.0531(5) 0.037(2) Uani 1 d .
H108 H 0.3367 0.6483 0.0436 0.044 Uiso 1 calc R
C109 C 0.0456(12) 0.3112(9) 0.1225(8) 0.086(6) Uani 1 d .
C110 C 0.9504(16) 0.5703(16) 0.2013(14) 0.129(9) Uani 1 d .
C111 C 0.1954(16) 0.954(2) 0.0369(11) 0.175(15) Uani 1 d .
C112 C 0.3632(8) 0.0895(9) 0.5627(7) 0.056(3) Uani 1 d .
C113 C 0.5896(9) 0.1791(10) 0.4441(6) 0.061(4) Uani 1 d .
C114 C 0.2488(9) 0.4833(9) 0.6537(7) 0.062(4) Uani 1 d .
C115 C 0.2528(14) 0.7265(16) -0.051(2) 0.177(15) Uani 1 d .
C116 C 0.7191(15) 0.7258(12) 0.3169(17) 0.158(12) Uani 1 d .
C117 C 0.4331(10) 0.4445(16) 0.3770(10) 0.127(10) Uani 1 d .
C118 C 0.4556(12) 0.6182(16) 0.5790(14) 0.126(9) Uani 1 d .
C119 C 0.561(2) 0.019(2) 0.0984(12) 0.175(14) Uani 1 d .
C120 C 0.5003(14) 0.3916(17) 0.5337(13) 0.132(9) Uani 1 d .
N1 N 0.1610(5) 0.2543(5) 0.3610(4) 0.0247(16) Uani 1 d .
N2 N 0.7472(5) 0.8430(4) 0.6977(4) 0.0229(16) Uani 1 d .
N3 N 0.3109(5) 0.5688(4) 0.2728(4) 0.0232(16) Uani 1 d .
N4 N 0.5995(5) 0.5309(5) 0.7874(4) 0.0279(17) Uani 1 d .
O1 O 0.0903(5) 0.1980(6) 0.1504(4) 0.056(2) Uani 1 d .
O2 O 0.1826(5) 0.3355(6) 0.2056(4) 0.058(2) Uani 1 d .
O3 O 0.1596(6) 0.2631(8) 0.0913(5) 0.087(4) Uani 1 d .
O4 O 0.9892(10) 0.6627(15) 0.3144(7) 0.178(9) Uani 1 d .
O5 O 0.8544(12) 0.568(2) 0.2487(17) 0.294(19) Uani 1 d .
O6 O 0.905(2) 0.6911(9) 0.2303(7) 0.273(19) Uani 1 d .
O7A O 0.2859(10) 0.8894(8) 0.0831(6) 0.070(3) Uani 0.729(15) d P
O7B O 0.3173(15) 0.8929(12) 0.0286(9) 0.070(3) Uani 0.489(17) d P
O8 O 0.3434(10) 1.0327(9) 0.1083(8) 0.140(7) Uani 1 d .
O9 O 0.3135(9) 0.9354(7) -0.0029(5) 0.070(3) Uani 0.782(16) d P
O10 O 0.4244(7) 0.2425(6) 0.6048(5) 0.072(3) Uani 1 d .
O11 O 0.4388(8) 0.1536(8) 0.5050(7) 0.098(4) Uani 1 d .
O12 O 0.3078(6) 0.1743(6) 0.5022(6) 0.076(3) Uani 1 d .
O13 O 0.5562(6) 0.2400(7) 0.4704(5) 0.069(3) Uani 1 d .
O14 O 0.2983(7) 0.4475(7) 0.6194(5) 0.075(3) Uani 1 d .
O15 O 0.3197(8) 0.7783(8) -0.0717(5) 0.088(4) Uani 1 d .
O16 O 0.6595(9) 0.6683(8) 0.3313(6) 0.099(4) Uani 1 d .
O17 O 0.3521(9) 0.4053(8) 0.3544(8) 0.109(5) Uani 1 d .
O18 O 0.3776(10) 0.6102(11) 0.5792(9) 0.135(6) Uani 1 d .
O19 O 0.5931(12) -0.0157(11) 0.1334(7) 0.171(9) Uani 1 d .
O20 O 0.4307(16) 0.3816(17) 0.5306(14) 0.217(11) Uani 1 d .
F1 F 0.0098(7) 0.3275(8) 0.1692(7) 0.122(4) Uani 1 d .
F2 F -0.0167(6) 0.2573(7) 0.0663(6) 0.113(4) Uani 1 d .
F3 F 0.0700(8) 0.3806(7) 0.1153(7) 0.139(6) Uani 1 d .
F4 F 0.9723(11) 0.5136(10) 0.2163(11) 0.186(8) Uani 1 d .
F5 F 0.8927(12) 0.5324(9) 0.1380(7) 0.190(9) Uani 1 d .
F6 F 1.0179(15) 0.605(2) 0.1908(13) 0.35(2) Uani 1 d .
F7 F 0.1398(10) 0.8858(11) -0.0078(8) 0.184(8) Uani 1 d .
F8 F 0.1731(9) 0.9880(13) 0.0894(6) 0.184(8) Uani 1 d .
F9 F 0.1842(11) 1.0105(11) 0.0076(8) 0.173(7) Uani 1 d .
F10 F 0.3059(7) 0.0943(6) 0.5948(5) 0.092(3) Uani 1 d .
F11 F 0.4274(6) 0.0837(6) 0.6043(5) 0.089(3) Uani 1 d .
F12 F 0.3288(5) 0.0185(5) 0.5114(4) 0.069(2) Uani 1 d .
P1 P 0.01943(14) 0.10892(15) 0.34203(12) 0.0239(5) Uani 1 d .
P2 P 0.14610(15) -0.00548(15) 0.29382(12) 0.0257(5) Uani 1 d .
P3 P 0.33514(17) 0.68639(16) 0.20135(13) 0.0304(6) Uani 1 d .
P4 P 0.41100(16) 0.54527(15) 0.11031(12) 0.0265(5) Uani 1 d .
Fe1 Fe 0.02021(9) -0.05853(10) 0.37215(8) 0.0361(4) Uani 1 d .
Fe2 Fe 0.47966(10) 0.74199(9) 0.14000(7) 0.0359(4) Uani 1 d .
Pd1 Pd 0.14562(4) 0.12798(4) 0.32566(3) 0.01996(16) Uani 1 d .
Pd2 Pd 0.36432(4) 0.56828(4) 0.19978(3) 0.02311(17) Uani 1 d .
S1 S 0.13149(14) 0.52989(13) 0.50208(11) 0.0247(5) Uani 1 d .
S2 S 0.18730(15) 0.66059(14) 0.46063(11) 0.0265(5) Uani 1 d .
S3 S 0.47059(14) 0.84513(14) 0.74070(12) 0.0266(5) Uani 1 d .
S4 S 0.40781(14) 0.71320(15) 0.77834(12) 0.0285(5) Uani 1 d .
S5 S 0.12877(18) 0.2726(2) 0.14487(14) 0.0458(7) Uani 1 d .
S6 S 0.9274(3) 0.6409(4) 0.2565(2) 0.0957(15) Uani 1 d .
S7 S 0.2980(4) 0.9501(4) 0.0594(2) 0.0971(16) Uani 1 d .
S8 S 0.3860(2) 0.1751(2) 0.54154(17) 0.0572(8) Uani 1 d .

loop_
_atom_site_aniso_label
_atom_site_aniso_U_11
_atom_site_aniso_U_22
_atom_site_aniso_U_33
_atom_site_aniso_U_23
_atom_site_aniso_U_13
_atom_site_aniso_U_12
C1 0.014(4) 0.023(4) 0.029(5) 0.008(4) 0.009(4) 0.003(3)
C2 0.021(4) 0.030(5) 0.019(4) 0.007(4) 0.008(4) 0.006(4)
C3 0.023(5) 0.033(5) 0.023(5) 0.008(4) 0.007(4) 0.007(4)
C4 0.025(5) 0.030(5) 0.028(5) 0.010(4) 0.018(4) 0.013(4)
C5 0.042(6) 0.039(6) 0.022(5) 0.019(4) 0.012(4) 0.016(5)
C6 0.043(6) 0.030(5) 0.028(5) 0.012(4) 0.015(4) 0.014(5)
C7 0.023(5) 0.024(5) 0.032(5) 0.009(4) 0.008(4) 0.007(4)
C8 0.021(4) 0.025(5) 0.026(5) 0.011(4) 0.008(4) 0.002(4)
C9 0.023(4) 0.021(4) 0.029(5) 0.015(4) 0.014(4) 0.011(4)
C10 0.020(4) 0.027(5) 0.027(5) 0.009(4) 0.006(4) 0.002(4)
C11 0.038(5) 0.022(4) 0.020(4) 0.006(4) 0.010(4) 0.008(4)
C12 0.026(5) 0.033(5) 0.023(5) 0.014(4) 0.008(4) 0.010(4)
C13 0.025(5) 0.031(5) 0.035(5) 0.014(4) 0.012(4) 0.006(4)
C14 0.016(4) 0.027(5) 0.028(5) 0.010(4) 0.012(4) 0.008(4)
C15 0.020(4) 0.026(5) 0.025(5) 0.007(4) 0.008(4) 0.011(4)
C16 0.021(5) 0.030(5) 0.027(5) 0.008(4) 0.007(4) 0.010(4)
C17 0.043(6) 0.033(5) 0.036(6) 0.018(5) 0.005(5) 0.017(5)
C18 0.036(5) 0.017(4) 0.036(5) 0.007(4) 0.009(4) 0.009(4)
C19 0.023(5) 0.029(5) 0.029(5) 0.010(4) 0.009(4) 0.005(4)
C20 0.023(4) 0.020(4) 0.024(4) 0.010(4) 0.013(4) 0.012(4)
C21 0.018(4) 0.024(4) 0.015(4) 0.005(3) 0.006(3) 0.011(3)
C22 0.029(5) 0.031(5) 0.029(5) 0.015(4) 0.017(4) 0.017(4)
C23 0.029(5) 0.045(6) 0.033(5) 0.018(5) 0.014(4) 0.008(5)
C24 0.041(6) 0.058(7) 0.036(6) 0.023(5) 0.020(5) 0.008(6)
C25 0.018(5) 0.052(7) 0.043(6) 0.019(5) 0.011(4) -0.001(5)
C26 0.027(5) 0.037(6) 0.033(5) 0.012(4) 0.015(4) 0.006(4)
C27 0.019(4) 0.020(4) 0.030(5) 0.006(4) 0.013(4) 0.010(3)
C28 0.021(4) 0.029(5) 0.027(5) 0.012(4) 0.013(4) 0.013(4)
C29 0.020(4) 0.030(5) 0.024(4) 0.014(4) 0.005(4) 0.012(4)
C30 0.016(4) 0.038(5) 0.025(5) 0.013(4) 0.004(4) 0.006(4)
C31 0.018(4) 0.022(4) 0.035(5) 0.014(4) 0.011(4) 0.010(4)
C32 0.018(4) 0.036(5) 0.029(5) 0.010(4) 0.009(4) 0.011(4)
C33 0.025(5) 0.028(5) 0.031(5) 0.013(4) 0.012(4) 0.007(4)
C34 0.028(5) 0.026(5) 0.032(5) 0.020(4) 0.012(4) 0.008(4)
C35 0.021(4) 0.028(5) 0.027(5) 0.012(4) 0.006(4) 0.008(4)
C36 0.023(5) 0.034(5) 0.026(5) 0.017(4) 0.013(4) 0.013(4)
C37 0.031(5) 0.041(6) 0.023(5) 0.015(4) 0.006(4) 0.017(4)
C38 0.038(6) 0.031(5) 0.025(5) 0.011(4) 0.006(4) 0.015(4)
C39 0.022(5) 0.037(5) 0.049(6) 0.026(5) 0.017(4) 0.013(4)
C40 0.019(5) 0.042(6) 0.044(6) 0.028(5) 0.016(4) 0.012(4)
C41 0.023(5) 0.027(5) 0.033(5) 0.006(4) 0.010(4) 0.009(4)
C42 0.028(5) 0.053(7) 0.041(6) 0.022(5) 0.019(5) 0.022(5)
C43 0.023(5) 0.059(7) 0.035(6) 0.011(5) 0.010(4) 0.018(5)
C44 0.044(7) 0.065(8) 0.034(6) 0.023(6) 0.004(5) 0.021(6)
C45 0.038(6) 0.062(8) 0.048(7) 0.030(6) 0.011(5) 0.023(6)
C46 0.023(5) 0.048(6) 0.037(6) 0.017(5) 0.008(4) 0.010(5)
C47 0.022(5) 0.027(5) 0.035(5) 0.011(4) 0.017(4) 0.003(4)
C48 0.046(7) 0.040(6) 0.040(6) 0.021(5) 0.012(5) 0.012(5)
C49 0.071(9) 0.045(7) 0.036(6) 0.014(5) 0.013(6) 0.011(6)
C50 0.037(6) 0.028(5) 0.033(6) 0.000(4) 0.015(5) -0.004(4)
C51 0.021(5) 0.042(6) 0.052(7) 0.000(5) 0.013(5) 0.007(5)
C52 0.024(5) 0.045(6) 0.043(6) 0.017(5) 0.020(5) 0.018(5)
C53 0.022(5) 0.034(5) 0.035(5) 0.014(4) 0.014(4) 0.011(4)
C54 0.036(6) 0.047(6) 0.058(7) 0.030(6) 0.032(5) 0.023(5)
C55 0.042(6) 0.046(7) 0.069(8) 0.038(6) 0.031(6) 0.010(5)
C56 0.034(6) 0.036(6) 0.071(9) 0.028(6) 0.015(6) 0.004(5)
C57 0.038(6) 0.038(6) 0.047(7) 0.018(5) 0.009(5) 0.005(5)
C58 0.033(5) 0.032(5) 0.037(6) 0.010(4) 0.020(5) 0.010(4)
C59 0.049(7) 0.052(7) 0.036(6) 0.012(5) 0.011(5) 0.013(6)
C60 0.069(9) 0.060(8) 0.034(7) 0.006(6) -0.002(6) 0.004(7)
C61 0.067(10) 0.076(11) 0.052(8) 0.015(8) 0.009(7) 0.002(8)
C62 0.087(11) 0.031(7) 0.090(12) -0.002(7) 0.040(10) 0.005(7)
C63 0.055(8) 0.028(6) 0.061(8) -0.002(5) 0.023(6) 0.008(5)
C64 0.030(5) 0.023(5) 0.038(5) 0.014(4) 0.014(4) 0.005(4)
C65 0.031(5) 0.060(7) 0.065(7) 0.053(6) 0.023(5) 0.022(5)
C66 0.033(6) 0.052(7) 0.054(7) 0.029(6) 0.013(5) 0.022(5)
C67 0.028(5) 0.034(6) 0.073(8) 0.023(6) 0.034(6) 0.021(5)
C68 0.039(6) 0.042(6) 0.050(7) 0.017(5) 0.034(5) 0.019(5)
C69 0.039(6) 0.026(5) 0.045(6) 0.011(4) 0.023(5) 0.015(4)
C70 0.033(5) 0.039(6) 0.053(7) 0.029(5) 0.025(5) 0.017(5)
C71 0.046(7) 0.036(6) 0.088(9) 0.037(6) 0.038(7) 0.029(5)
C72 0.050(8) 0.089(11) 0.117(13) 0.087(11) 0.053(9) 0.052(8)
C73 0.042(7) 0.115(13) 0.060(8) 0.065(9) 0.026(6) 0.048(8)
C74 0.027(5) 0.072(8) 0.043(6) 0.032(6) 0.019(5) 0.018(5)
C75 0.044(6) 0.030(5) 0.035(5) 0.018(4) 0.022(5) 0.023(5)
C76 0.049(7) 0.043(6) 0.041(6) 0.022(5) 0.025(5) 0.025(5)
C77 0.057(7) 0.044(7) 0.055(7) 0.031(6) 0.032(6) 0.031(6)
C78 0.075(9) 0.042(6) 0.052(7) 0.027(6) 0.043(7) 0.033(6)
C79 0.076(9) 0.042(7) 0.034(6) 0.012(5) 0.026(6) 0.017(6)
C80 0.064(8) 0.032(6) 0.036(6) 0.013(5) 0.026(6) 0.010(5)
C81 0.067(8) 0.050(7) 0.038(6) 0.027(5) 0.031(6) 0.035(6)
C82 0.047(7) 0.066(9) 0.046(7) 0.019(6) 0.003(6) 0.025(7)
C83 0.062(10) 0.116(15) 0.067(11) 0.025(11) -0.014(8) 0.023(10)
C84 0.073(12) 0.110(15) 0.072(11) 0.038(11) -0.007(9) 0.029(11)
C85 0.063(10) 0.138(18) 0.132(17) 0.106(16) 0.038(11) 0.057(12)
C86 0.065(9) 0.080(10) 0.080(10) 0.059(9) 0.035(8) 0.050(8)
C87 0.058(7) 0.026(5) 0.044(6) 0.015(5) 0.032(6) 0.015(5)
C88 0.053(7) 0.039(6) 0.028(5) 0.010(5) 0.021(5) 0.002(5)
C89 0.057(8) 0.045(7) 0.033(6) 0.004(5) 0.020(6) -0.007(6)
C90 0.080(9) 0.025(5) 0.046(7) 0.003(5) 0.038(7) 0.006(6)
C91 0.072(8) 0.025(5) 0.041(6) 0.007(5) 0.033(6) 0.011(5)
C92 0.035(5) 0.044(6) 0.028(5) 0.022(5) 0.014(4) 0.016(5)
C93 0.050(7) 0.048(6) 0.033(6) 0.021(5) 0.023(5) 0.026(5)
C94 0.065(8) 0.063(8) 0.038(6) 0.028(6) 0.026(6) 0.039(7)
C95 0.045(7) 0.105(12) 0.061(8) 0.052(9) 0.032(7) 0.044(8)
C96 0.035(6) 0.071(9) 0.040(6) 0.030(6) 0.016(5) 0.019(6)
C97 0.041(6) 0.040(6) 0.035(6) 0.018(5) 0.011(5) 0.008(5)
C98 0.043(6) 0.035(5) 0.027(5) 0.017(4) 0.019(4) 0.017(5)
C99 0.045(6) 0.043(6) 0.029(5) 0.016(5) 0.013(5) 0.003(5)
C100 0.054(8) 0.052(7) 0.038(6) 0.013(6) 0.006(6) -0.013(6)
C101 0.048(7) 0.046(7) 0.031(6) 0.002(5) 0.003(5) -0.010(6)
C102 0.060(8) 0.051(7) 0.026(5) 0.014(5) 0.017(5) 0.007(6)
C103 0.035(6) 0.046(6) 0.034(6) 0.018(5) 0.015(5) 0.004(5)
C104 0.041(6) 0.024(5) 0.030(5) 0.007(4) 0.019(4) 0.011(4)
C105 0.058(7) 0.043(6) 0.029(5) 0.011(5) 0.028(5) 0.017(5)
C106 0.066(8) 0.028(5) 0.041(6) 0.014(5) 0.035(6) 0.003(5)
C107 0.077(9) 0.036(6) 0.026(5) 0.014(5) 0.015(6) 0.025(6)
C108 0.047(6) 0.037(6) 0.031(5) 0.019(5) 0.015(5) 0.012(5)
C109 0.105(13) 0.051(8) 0.063(9) 0.028(7) -0.030(9) 0.011(8)
C110 0.111(17) 0.119(18) 0.17(2) 0.078(18) 0.021(16) 0.053(15)
C111 0.115(18) 0.25(3) 0.071(13) 0.073(18) -0.031(13) -0.07(2)
C112 0.049(7) 0.063(8) 0.050(7) 0.023(6) 0.013(6) 0.011(6)
C113 0.056(8) 0.089(11) 0.042(7) 0.020(7) 0.023(6) 0.032(8)
C114 0.048(8) 0.069(9) 0.052(8) 0.020(7) -0.001(6) 0.016(7)
C115 0.069(14) 0.12(2) 0.34(5) 0.09(3) 0.07(2) 0.032(13)
C116 0.104(17) 0.054(11) 0.24(3) 0.011(16) 0.03(2) -0.018(11)
C117 0.041(9) 0.18(2) 0.086(13) -0.007(14) 0.025(9) -0.013(11)
C118 0.055(11) 0.14(2) 0.16(2) 0.037(17) 0.037(13) 0.022(12)
C119 0.18(3) 0.29(4) 0.070(14) 0.08(2) 0.010(16) 0.14(3)
C120 0.075(14) 0.15(2) 0.14(2) 0.016(17) 0.024(14) 0.045(14)
N1 0.022(4) 0.029(4) 0.027(4) 0.012(3) 0.015(3) 0.008(3)
N2 0.026(4) 0.016(3) 0.034(4) 0.011(3) 0.016(3) 0.013(3)
N3 0.028(4) 0.023(4) 0.023(4) 0.012(3) 0.009(3) 0.010(3)
N4 0.029(4) 0.034(4) 0.037(4) 0.023(4) 0.022(4) 0.016(4)
O1 0.049(5) 0.062(6) 0.057(5) 0.025(5) 0.018(4) 0.017(4)
O2 0.041(5) 0.077(6) 0.040(5) 0.017(4) 0.007(4) 0.009(4)
O3 0.059(6) 0.125(10) 0.045(6) 0.022(6) 0.015(5) -0.013(6)
O4 0.111(12) 0.31(3) 0.054(8) 0.069(12) -0.011(8) 0.012(14)
O5 0.071(12) 0.52(5) 0.37(4) 0.27(4) 0.094(18) 0.05(2)
O6 0.55(5) 0.080(10) 0.067(9) -0.004(8) -0.078(17) 0.130(19)
O7A 0.122(8) 0.049(5) 0.039(4) 0.017(4) 0.033(5) 0.019(5)
O7B 0.122(8) 0.049(5) 0.039(4) 0.017(4) 0.033(5) 0.019(5)
O8 0.133(13) 0.106(11) 0.103(11) -0.015(9) 0.043(10) -0.031(10)
O9 0.122(8) 0.049(5) 0.039(4) 0.017(4) 0.033(5) 0.019(5)
O10 0.089(8) 0.053(6) 0.057(6) 0.009(5) 0.026(6) 0.008(5)
O11 0.119(10) 0.084(8) 0.108(10) 0.029(7) 0.082(9) 0.031(7)
O12 0.061(6) 0.059(6) 0.090(8) 0.041(6) -0.005(6) 0.000(5)
O13 0.057(6) 0.087(7) 0.051(6) 0.024(5) 0.014(5) 0.009(5)
O14 0.076(7) 0.074(7) 0.063(6) 0.010(5) 0.021(6) 0.027(6)
O15 0.093(8) 0.130(10) 0.055(6) 0.047(7) 0.023(6) 0.048(8)
O16 0.128(11) 0.087(8) 0.068(7) 0.011(6) 0.016(7) 0.059(8)
O17 0.108(10) 0.100(10) 0.164(14) 0.077(10) 0.081(10) 0.039(8)
O18 0.098(11) 0.174(16) 0.143(14) 0.070(13) 0.055(10) 0.033(11)
O19 0.198(18) 0.146(14) 0.069(9) 0.046(9) -0.013(10) -0.085(13)
O20 0.16(2) 0.23(3) 0.25(3) 0.07(2) 0.10(2) 0.058(18)
F1 0.094(8) 0.149(11) 0.125(10) 0.036(8) 0.039(7) 0.072(8)
F2 0.067(6) 0.122(9) 0.103(8) 0.053(7) -0.034(6) -0.002(6)
F3 0.132(10) 0.097(8) 0.152(11) 0.088(8) -0.032(8) -0.001(7)
F4 0.163(14) 0.154(14) 0.30(2) 0.120(15) 0.078(15) 0.111(12)
F5 0.232(18) 0.130(11) 0.090(9) -0.038(8) -0.048(10) 0.083(12)
F6 0.19(2) 0.54(5) 0.23(2) 0.14(3) 0.101(19) -0.09(3)
F7 0.144(13) 0.171(15) 0.143(13) 0.054(11) -0.030(10) -0.030(11)
F8 0.132(12) 0.32(2) 0.062(7) 0.036(11) 0.033(8) 0.064(13)
F9 0.188(16) 0.201(17) 0.152(14) 0.114(13) 0.034(12) 0.067(13)
F10 0.122(8) 0.074(6) 0.110(8) 0.050(6) 0.079(7) 0.023(6)
F11 0.079(6) 0.075(6) 0.094(7) 0.043(5) -0.001(5) 0.011(5)
F12 0.076(5) 0.060(5) 0.048(4) 0.018(4) 0.006(4) 0.002(4)
P1 0.0199(11) 0.0270(12) 0.0293(12) 0.0119(10) 0.0126(10) 0.0103(9)
P2 0.0260(12) 0.0242(12) 0.0321(13) 0.0127(10) 0.0142(10) 0.0101(10)
P3 0.0415(15) 0.0285(13) 0.0294(13) 0.0140(11) 0.0181(11) 0.0159(11)
P4 0.0327(13) 0.0268(12) 0.0224(12) 0.0100(10) 0.0127(10) 0.0096(10)
Fe1 0.0334(8) 0.0425(9) 0.0524(9) 0.0318(8) 0.0244(7) 0.0191(7)
Fe2 0.0487(9) 0.0290(8) 0.0306(8) 0.0111(6) 0.0206(7) 0.0059(7)
Pd1 0.0183(3) 0.0201(3) 0.0248(3) 0.0100(3) 0.0104(3) 0.0072(3)
Pd2 0.0283(4) 0.0256(4) 0.0227(3) 0.0134(3) 0.0129(3) 0.0117(3)
S1 0.0289(12) 0.0206(10) 0.0282(11) 0.0094(9) 0.0167(10) 0.0071(9)
S2 0.0378(13) 0.0226(11) 0.0250(11) 0.0102(9) 0.0160(10) 0.0136(10)
S3 0.0205(11) 0.0280(12) 0.0386(13) 0.0177(10) 0.0133(10) 0.0112(9)
S4 0.0230(11) 0.0388(13) 0.0371(13) 0.0246(11) 0.0154(10) 0.0148(10)
S5 0.0373(15) 0.0618(19) 0.0334(14) 0.0213(14) 0.0099(12) 0.0039(14)
S6 0.091(3) 0.121(4) 0.056(2) 0.021(3) 0.011(2) 0.036(3)
S7 0.107(4) 0.104(4) 0.061(3) 0.035(3) 0.015(3) 0.005(3)
S8 0.066(2) 0.056(2) 0.0488(18) 0.0209(16) 0.0248(17) 0.0098(17)

loop_
_atom_type_symbol
_atom_type_description
_atom_type_scat_dispersion_real
_atom_type_scat_dispersion_imag
_atom_type_scat_source
C C 0.0033 0.0016 'International Tables Vol C Tables 4.2.6.8 and 6.1.1.4'
H H 0 0 'International Tables Vol C Tables 4.2.6.8 and 6.1.1.4'
N N 0.0061 0.0033 'International Tables Vol C Tables 4.2.6.8 and 6.1.1.4'
O O 0.0106 0.006 'International Tables Vol C Tables 4.2.6.8 and 6.1.1.4'
F F 0.0171 0.0103 'International Tables Vol C Tables 4.2.6.8 and 6.1.1.4'
P P 0.1023 0.0942 'International Tables Vol C Tables 4.2.6.8 and 6.1.1.4'
Fe Fe 0.3463 0.8444 'International Tables Vol C Tables 4.2.6.8 and 6.1.1.4'
Pd Pd -0.9988 1.0072 'International Tables Vol C Tables 4.2.6.8 and 6.1.1.4'
S S 0.1246 0.1234 'International Tables Vol C Tables 4.2.6.8 and 6.1.1.4'

loop_
_geom_angle_atom_site_label_1
_geom_angle_atom_site_label_2
_geom_angle_atom_site_label_3
_geom_angle
_geom_angle_site_symmetry_1
_geom_angle_site_symmetry_3
C14 C1 S1 124.0(7) . .
C14 C1 S2 124.6(7) . .
S1 C1 S2 111.4(5) . .
C3 C2 C4 129.7(8) . .
C3 C2 S1 116.1(7) . .
C4 C2 S1 114.2(6) . .
C2 C3 C9 128.6(9) . .
C2 C3 S2 117.1(7) . .
C9 C3 S2 114.2(7) . .
C5 C4 C7 117.3(9) . .
C5 C4 C2 121.9(8) . .
C7 C4 C2 120.7(8) . .
C4 C5 C6 120.6(9) . .
C4 C5 H5 119.7 . .
C6 C5 H5 119.7 . .
N1 C6 C5 121.6(9) . .
N1 C6 H6 119.2 . .
C5 C6 H6 119.2 . .
C4 C7 C8 119.6(9) . .
C4 C7 H7 120.2 . .
C8 C7 H7 120.2 . .
N1 C8 C7 122.3(9) . .
N1 C8 H8 118.9 . .
C7 C8 H8 118.9 . .
C12 C9 C10 116.9(8) . .
C12 C9 C3 119.0(8) . .
C10 C9 C3 124.0(8) . .
C11 C10 C9 119.7(8) . .
C11 C10 H10 120.2 . .
C9 C10 H10 120.2 . .
N3 C11 C10 123.5(8) . .
N3 C11 H11 118.2 . .
C10 C11 H11 118.2 . .
C13 C12 C9 119.2(9) . .
C13 C12 H12 120.4 . .
C9 C12 H12 120.4 . .
N3 C13 C12 123.3(9) . .
N3 C13 H13 118.3 . .
C12 C13 H13 118.3 . .
C1 C14 C27 122.5(8) . .
C1 C14 C15 122.2(8) . .
C27 C14 C15 114.9(8) . .
C16 C15 C20 119.4(8) . .
C16 C15 C14 124.0(8) . .
C20 C15 C14 116.6(8) . .
C17 C16 C15 119.5(9) . .
C17 C16 H16 120.2 . .
C15 C16 H16 120.2 . .
C18 C17 C16 121.5(9) . .
C18 C17 H17 119.2 . .
C16 C17 H17 119.2 . .
C17 C18 C19 120.1(9) . .
C17 C18 H18 120 . .
C19 C18 H18 120 . .
C18 C19 C20 119.6(9) . .
C18 C19 H19 120.2 . .
C20 C19 H19 120.2 . .
C19 C20 C15 120.0(8) . .
C19 C20 C21 123.3(8) . .
C15 C20 C21 116.7(8) . .
C28 C21 C22 122.1(8) . .
C28 C21 C20 122.1(8) . .
C22 C21 C20 115.1(7) . .
C23 C22 C27 119.0(9) . .
C23 C22 C21 123.9(9) . .
C27 C22 C21 117.1(8) . .
C24 C23 C22 119.5(10) . .
C24 C23 H23 120.2 . .
C22 C23 H23 120.2 . .
C25 C24 C23 122.3(10) . .
C25 C24 H24 118.9 . .
C23 C24 H24 118.9 . .
C24 C25 C26 118.9(9) . .
C24 C25 H25 120.5 . .
C26 C25 H25 120.5 . .
C25 C26 C27 121.2(9) . .
C25 C26 H26 119.4 . .
C27 C26 H26 119.4 . .
C26 C27 C22 119.0(8) . .
C26 C27 C14 124.2(8) . .
C22 C27 C14 116.7(8) . .
C21 C28 S4 123.6(7) . .
C21 C28 S3 124.5(7) . .
S4 C28 S3 111.5(5) . .
C30 C29 C31 129.2(8) . .
C30 C29 S3 116.7(7) . .
C31 C29 S3 113.9(6) . .
C29 C30 C36 130.1(9) . .
C29 C30 S4 117.0(7) . .
C36 C30 S4 112.6(7) . .
C34 C31 C32 118.2(8) . .
C34 C31 C29 122.9(8) . .
C32 C31 C29 118.8(8) . .
C33 C32 C31 120.5(9) . .
C33 C32 H32 119.7 . .
C31 C32 H32 119.7 . .
N2 C33 C32 120.5(9) . .
N2 C33 H33 119.7 . .
C32 C33 H33 119.7 . .
C31 C34 C35 118.8(8) . .
C31 C34 H34 120.6 . .
C35 C34 H34 120.6 . .
N2 C35 C34 121.9(9) . .
N2 C35 H35 119 . .
C34 C35 H35 119 . .
C37 C36 C39 116.4(9) . .
C37 C36 C30 121.7(8) . .
C39 C36 C30 121.8(9) . .
C36 C37 C38 121.7(9) . .
C36 C37 H37 119.2 . .
C38 C37 H37 119.2 . .
N4 C38 C37 120.7(9) . .
N4 C38 H38 119.7 . .
C37 C38 H38 119.7 . .
C40 C39 C36 118.5(10) . .
C40 C39 H39 120.8 . .
C36 C39 H39 120.8 . .
N4 C40 C39 123.9(9) . .
N4 C40 H40 118 . .
C39 C40 H40 118 . .
C46 C41 C42 116.7(9) . .
C46 C41 P1 122.4(7) . .
C42 C41 P1 120.7(8) . .
C43 C42 C41 122.2(10) . .
C43 C42 H42 118.9 . .
C41 C42 H42 118.9 . .
C42 C43 C44 119.8(10) . .
C42 C43 H43 120.1 . .
C44 C43 H43 120.1 . .
C45 C44 C43 121.0(10) . .
C45 C44 H44 119.5 . .
C43 C44 H44 119.5 . .
C44 C45 C46 116.9(11) . .
C44 C45 H45 121.6 . .
C46 C45 H45 121.6 . .
C41 C46 C45 123.2(10) . .
C41 C46 H46 118.4 . .
C45 C46 H46 118.4 . .
C52 C47 C48 118.6(10) . .
C52 C47 P1 121.7(8) . .
C48 C47 P1 119.5(8) . .
C49 C48 C47 121.6(11) . .
C49 C48 H48 119.2 . .
C47 C48 H48 119.2 . .
C50 C49 C48 120.1(11) . .
C50 C49 H49 119.9 . .
C48 C49 H49 119.9 . .
C49 C50 C51 120.0(10) . .
C49 C50 H50 120 . .
C51 C50 H50 120 . .
C50 C51 C52 120.2(11) . .
C50 C51 H51 119.9 . .
C52 C51 H51 119.9 . .
C47 C52 C51 119.2(10) . .
C47 C52 H52 120.4 . .
C51 C52 H52 120.4 . .
C54 C53 C57 106.5(9) . .
C54 C53 P1 128.8(8) . .
C57 C53 P1 124.7(8) . .
C54 C53 Fe1 70.4(6) . .
C57 C53 Fe1 70.6(6) . .
P1 C53 Fe1 123.9(5) . .
C55 C54 C53 108.3(10) . .
C55 C54 Fe1 71.0(7) . .
C53 C54 Fe1 68.3(6) . .
C55 C54 H54 125.8 . .
C53 C54 H54 125.8 . .
Fe1 C54 H54 126.5 . .
C56 C55 C54 108.4(10) . .
C56 C55 Fe1 69.6(7) . .
C54 C55 Fe1 68.4(6) . .
C56 C55 H55 125.8 . .
C54 C55 H55 125.8 . .
Fe1 C55 H55 127.8 . .
C55 C56 C57 108.8(10) . .
C55 C56 Fe1 70.8(7) . .
C57 C56 Fe1 69.6(6) . .
C55 C56 H56 125.6 . .
C57 C56 H56 125.6 . .
Fe1 C56 H56 125.6 . .
C56 C57 C53 107.8(10) . .
C56 C57 Fe1 70.0(7) . .
C53 C57 Fe1 67.5(6) . .
C56 C57 H57 126.1 . .
C53 C57 H57 126.1 . .
Fe1 C57 H57 127.9 . .
C59 C58 C63 118.0(11) . .
C59 C58 P2 120.3(8) . .
C63 C58 P2 121.7(9) . .
C60 C59 C58 121.4(12) . .
C60 C59 H59 119.3 . .
C58 C59 H59 119.3 . .
C61 C60 C59 120.5(15) . .
C61 C60 H60 119.7 . .
C59 C60 H60 119.7 . .
C60 C61 C62 121.2(14) . .
C60 C61 H61 119.4 . .
C62 C61 H61 119.4 . .
C61 C62 C63 119.9(13) . .
C61 C62 H62 120 . .
C63 C62 H62 120 . .
C58 C63 C62 118.8(13) . .
C58 C63 H63 120.6 . .
C62 C63 H63 120.6 . .
C65 C64 C69 119.1(9) . .
C65 C64 P2 119.2(8) . .
C69 C64 P2 121.5(8) . .
C64 C65 C66 120.1(10) . .
C64 C65 H65 120 . .
C66 C65 H65 120 . .
C67 C66 C65 119.9(10) . .
C67 C66 H66 120 . .
C65 C66 H66 120 . .
C66 C67 C68 119.4(9) . .
C66 C67 H67 120.3 . .
C68 C67 H67 120.3 . .
C69 C68 C67 122.0(10) . .
C69 C68 H68 119 . .
C67 C68 H68 119 . .
C68 C69 C64 119.5(10) . .
C68 C69 H69 120.3 . .
C64 C69 H69 120.3 . .
C74 C70 C71 108.1(10) . .
C74 C70 P2 122.5(8) . .
C71 C70 P2 129.4(9) . .
C74 C70 Fe1 70.6(6) . .
C71 C70 Fe1 69.6(6) . .
P2 C70 Fe1 123.9(6) . .
C72 C71 C70 107.0(12) . .
C72 C71 Fe1 70.9(7) . .
C70 C71 Fe1 68.2(6) . .
C72 C71 H71 126.5 . .
C70 C71 H71 126.5 . .
Fe1 C71 H71 125.9 . .
C73 C72 C71 108.0(11) . .
C73 C72 Fe1 69.0(7) . .
C71 C72 Fe1 68.2(6) . .
C73 C72 H72 126 . .
C71 C72 H72 126 . .
Fe1 C72 H72 128.4 . .
C74 C73 C72 108.8(11) . .
C74 C73 Fe1 69.6(6) . .
C72 C73 Fe1 70.3(7) . .
C74 C73 H73 125.6 . .
C72 C73 H73 125.6 . .
Fe1 C73 H73 126.1 . .
C73 C74 C70 108.2(12) . .
C73 C74 Fe1 70.0(7) . .
C70 C74 Fe1 68.2(6) . .
C73 C74 H74 125.9 . .
C70 C74 H74 125.9 . .
Fe1 C74 H74 127.5 . .
C80 C75 C76 119.4(10) . .
C80 C75 P3 119.9(8) . .
C76 C75 P3 120.5(8) . .
C77 C76 C75 118.8(11) . .
C77 C76 H76 120.6 . .
C75 C76 H76 120.6 . .
C78 C77 C76 121.4(12) . .
C78 C77 H77 119.3 . .
C76 C77 H77 119.3 . .
C77 C78 C79 119.9(11) . .
C77 C78 H78 120 . .
C79 C78 H78 120 . .
C78 C79 C80 120.2(12) . .
C78 C79 H79 119.9 . .
C80 C79 H79 119.9 . .
C75 C80 C79 120.2(12) . .
C75 C80 H80 119.9 . .
C79 C80 H80 119.9 . .
C82 C81 C86 118.4(12) . .
C82 C81 P3 119.6(9) . .
C86 C81 P3 121.9(11) . .
C83 C82 C81 120.0(14) . .
C83 C82 H82 120 . .
C81 C82 H82 120 . .
C84 C83 C82 122.5(18) . .
C84 C83 H83 118.8 . .
C82 C83 H83 118.8 . .
C83 C84 C85 119.1(16) . .
C83 C84 H84 120.4 . .
C85 C84 H84 120.4 . .
C84 C85 C86 121.5(15) . .
C84 C85 H85 119.2 . .
C86 C85 H85 119.2 . .
C81 C86 C85 118.2(16) . .
C81 C86 H86 120.9 . .
C85 C86 H86 120.9 . .
C91 C87 C88 109.7(10) . .
C91 C87 P3 130.6(10) . .
C88 C87 P3 119.7(8) . .
C91 C87 Fe2 70.6(6) . .
C88 C87 Fe2 71.0(6) . .
P3 C87 Fe2 122.9(6) . .
C89 C88 C87 105.2(10) . .
C89 C88 Fe2 70.3(6) . .
C87 C88 Fe2 66.7(6) . .
C89 C88 H88 127.4 . .
C87 C88 H88 127.4 . .
Fe2 C88 H88 127.2 . .
C90 C89 C88 109.3(12) . .
C90 C89 Fe2 69.7(7) . .
C88 C89 Fe2 68.4(6) . .
C90 C89 H89 125.3 . .
C88 C89 H89 125.3 . .
Fe2 C89 H89 128.2 . .
C89 C90 C91 108.6(10) . .
C89 C90 Fe2 70.2(7) . .
C91 C90 Fe2 67.8(6) . .
C89 C90 H90 125.7 . .
C91 C90 H90 125.7 . .
Fe2 C90 H90 127.8 . .
C87 C91 C90 107.2(12) . .
C87 C91 Fe2 67.8(6) . .
C90 C91 Fe2 70.9(7) . .
C87 C91 H91 126.4 . .
C90 C91 H91 126.4 . .
Fe2 C91 H91 126.4 . .
C93 C92 C97 118.6(10) . .
C93 C92 P4 122.9(8) . .
C97 C92 P4 118.3(8) . .
C92 C93 C94 122.2(12) . .
C92 C93 H93 118.9 . .
C94 C93 H93 118.9 . .
C93 C94 C95 118.1(12) . .
C93 C94 H94 121 . .
C95 C94 H94 121 . .
C96 C95 C94 121.1(12) . .
C96 C95 H95 119.4 . .
C94 C95 H95 119.4 . .
C95 C96 C97 119.9(12) . .
C95 C96 H96 120 . .
C97 C96 H96 120 . .
C96 C97 C92 119.9(11) . .
C96 C97 H97 120 . .
C92 C97 H97 120 . .
C99 C98 C103 118.9(10) . .
C99 C98 P4 122.1(7) . .
C103 C98 P4 119.0(8) . .
C98 C99 C100 122.3(10) . .
C98 C99 H99 118.9 . .
C100 C99 H99 118.9 . .
C101 C100 C99 117.8(11) . .
C101 C100 H100 121.1 . .
C99 C100 H100 121.1 . .
C102 C101 C100 121.0(11) . .
C102 C101 H101 119.5 . .
C100 C101 H101 119.5 . .
C101 C102 C103 121.0(10) . .
C101 C102 H102 119.5 . .
C103 C102 H102 119.5 . .
C102 C103 C98 118.9(10) . .
C102 C103 H103 120.6 . .
C98 C103 H103 120.6 . .
C108 C104 C105 105.9(9) . .
C108 C104 P4 125.4(8) . .
C105 C104 P4 128.7(8) . .
C108 C104 Fe2 69.6(6) . .
C105 C104 Fe2 70.8(6) . .
P4 C104 Fe2 122.4(5) . .
C106 C105 C104 108.6(11) . .
C106 C105 Fe2 70.8(6) . .
C104 C105 Fe2 67.6(6) . .
C106 C105 H105 125.7 . .
C104 C105 H105 125.7 . .
Fe2 C105 H105 127.5 . .
C105 C106 C107 107.8(10) . .
C105 C106 Fe2 69.2(6) . .
C107 C106 Fe2 69.7(6) . .
C105 C106 H106 126.1 . .
C107 C106 H106 126.1 . .
Fe2 C106 H106 126.6 . .
C108 C107 C106 107.2(9) . .
C108 C107 Fe2 67.7(6) . .
C106 C107 Fe2 69.7(6) . .
C108 C107 H107 126.4 . .
C106 C107 H107 126.4 . .
Fe2 C107 H107 127.7 . .
C107 C108 C104 110.4(10) . .
C107 C108 Fe2 72.3(6) . .
C104 C108 Fe2 69.2(6) . .
C107 C108 H108 124.8 . .
C104 C108 H108 124.8 . .
Fe2 C108 H108 125.3 . .
F3 C109 F1 106.0(16) . .
F3 C109 F2 108.5(12) . .
F1 C109 F2 104.8(17) . .
F3 C109 S5 112.5(14) . .
F1 C109 S5 111.7(10) . .
F2 C109 S5 112.9(12) . .
F4 C110 F6 100(3) . .
F4 C110 F5 106(2) . .
F6 C110 F5 102(3) . .
F4 C110 S6 119(2) . .
F6 C110 S6 110(2) . .
F5 C110 S6 116.1(17) . .
F7 C111 F8 113(2) . .
F7 C111 F9 102.4(18) . .
F8 C111 F9 97(3) . .
F7 C111 S7 115(3) . .
F8 C111 S7 113.3(14) . .
F9 C111 S7 113.4(17) . .
F11 C112 F12 107.7(12) . .
F11 C112 F10 104.7(11) . .
F12 C112 F10 104.3(11) . .
F11 C112 S8 114.3(9) . .
F12 C112 S8 114.5(9) . .
F10 C112 S8 110.4(10) . .
C8 N1 C6 118.3(8) . .
C8 N1 Pd1 121.0(6) . .
C6 N1 Pd1 120.7(6) . .
C33 N2 C35 120.0(8) . .
C33 N2 Pd1 122.5(6) . 2_666
C35 N2 Pd1 117.5(6) . 2_666
C13 N3 C11 117.3(8) . .
C13 N3 Pd2 124.0(6) . .
C11 N3 Pd2 118.7(6) . .
C38 N4 C40 118.6(8) . .
C38 N4 Pd2 117.1(7) . 2_666
C40 N4 Pd2 124.3(6) . 2_666
S7 O7A O7B 50.0(9) . .
O9 O7B S7 73.6(14) . .
O9 O7B O7A 132(2) . .
S7 O7B O7A 60.4(11) . .
O7B O9 S7 53.2(11) . .
C53 P1 C41 102.6(4) . .
C53 P1 C47 103.7(4) . .
C41 P1 C47 109.3(4) . .
C53 P1 Pd1 123.6(3) . .
C41 P1 Pd1 108.6(3) . .
C47 P1 Pd1 108.5(3) . .
C70 P2 C58 110.6(5) . .
C70 P2 C64 103.6(5) . .
C58 P2 C64 105.7(5) . .
C70 P2 Pd1 112.8(4) . .
C58 P2 Pd1 112.7(4) . .
C64 P2 Pd1 110.9(3) . .
C87 P3 C81 110.7(5) . .
C87 P3 C75 104.6(5) . .
C81 P3 C75 104.6(5) . .
C87 P3 Pd2 111.1(4) . .
C81 P3 Pd2 113.3(4) . .
C75 P3 Pd2 112.1(3) . .
C104 P4 C98 103.6(4) . .
C104 P4 C92 104.8(5) . .
C98 P4 C92 106.4(5) . .
C104 P4 Pd2 123.3(3) . .
C98 P4 Pd2 107.8(3) . .
C92 P4 Pd2 109.6(3) . .
C53 Fe1 C70 109.0(4) . .
C53 Fe1 C54 41.3(4) . .
C70 Fe1 C54 141.4(4) . .
C53 Fe1 C71 138.4(4) . .
C70 Fe1 C71 42.2(4) . .
C54 Fe1 C71 175.5(5) . .
C53 Fe1 C57 41.9(4) . .
C70 Fe1 C57 106.8(5) . .
C54 Fe1 C57 68.7(5) . .
C71 Fe1 C57 108.3(5) . .
C53 Fe1 C56 69.5(4) . .
C70 Fe1 C56 134.0(5) . .
C54 Fe1 C56 68.1(5) . .
C71 Fe1 C56 107.4(5) . .
C57 Fe1 C56 40.4(4) . .
C53 Fe1 C74 109.5(5) . .
C70 Fe1 C74 41.2(4) . .
C54 Fe1 C74 114.7(5) . .
C71 Fe1 C74 69.9(5) . .
C57 Fe1 C74 135.7(4) . .
C56 Fe1 C74 175.0(5) . .
C53 Fe1 C73 137.8(6) . .
C70 Fe1 C73 69.1(5) . .
C54 Fe1 C73 113.9(5) . .
C71 Fe1 C73 69.3(6) . .
C57 Fe1 C73 175.8(5) . .
C56 Fe1 C73 143.3(5) . .
C74 Fe1 C73 40.4(5) . .
C53 Fe1 C55 69.1(4) . .
C70 Fe1 C55 173.5(5) . .
C54 Fe1 C55 40.6(4) . .
C71 Fe1 C55 135.4(5) . .
C57 Fe1 C55 67.5(5) . .
C56 Fe1 C55 39.6(5) . .
C74 Fe1 C55 145.1(5) . .
C73 Fe1 C55 116.7(5) . .
C53 Fe1 C72 178.0(5) . .
C70 Fe1 C72 69.4(4) . .
C54 Fe1 C72 139.5(5) . .
C71 Fe1 C72 41.0(5) . .
C57 Fe1 C72 139.3(6) . .
C56 Fe1 C72 112.4(6) . .
C74 Fe1 C72 68.6(6) . .
C73 Fe1 C72 40.8(6) . .
C55 Fe1 C72 112.7(5) . .
C87 Fe2 C104 110.5(4) . .
C87 Fe2 C108 107.4(5) . .
C104 Fe2 C108 41.3(4) . .
C87 Fe2 C91 41.6(4) . .
C104 Fe2 C91 139.3(5) . .
C108 Fe2 C91 109.0(5) . .
C87 Fe2 C105 143.6(4) . .
C104 Fe2 C105 41.6(4) . .
C108 Fe2 C105 68.3(5) . .
C91 Fe2 C105 174.3(5) . .
C87 Fe2 C88 42.3(5) . .
C104 Fe2 C88 109.8(4) . .
C108 Fe2 C88 136.0(4) . .
C91 Fe2 C88 70.8(5) . .
C105 Fe2 C88 114.7(5) . .
C87 Fe2 C107 133.0(5) . .
C104 Fe2 C107 69.0(4) . .
C108 Fe2 C107 40.0(4) . .
C91 Fe2 C107 106.7(5) . .
C105 Fe2 C107 67.9(5) . .
C88 Fe2 C107 174.9(5) . .
C87 Fe2 C90 69.3(4) . .
C104 Fe2 C90 179.0(5) . .
C108 Fe2 C90 139.8(5) . .
C91 Fe2 C90 41.2(5) . .
C105 Fe2 C90 138.0(5) . .
C88 Fe2 C90 69.4(5) . .
C107 Fe2 C90 111.9(5) . .
C87 Fe2 C106 173.5(5) . .
C104 Fe2 C106 69.2(4) . .
C108 Fe2 C106 67.9(5) . .
C91 Fe2 C106 134.5(5) . .
C105 Fe2 C106 40.0(4) . .
C88 Fe2 C106 144.2(5) . .
C107 Fe2 C106 40.6(5) . .
C90 Fe2 C106 111.0(4) . .
C87 Fe2 C89 69.5(5) . .
C104 Fe2 C89 138.9(5) . .
C108 Fe2 C89 176.8(5) . .
C91 Fe2 C89 69.0(6) . .
C105 Fe2 C89 113.9(5) . .
C88 Fe2 C89 41.4(4) . .
C107 Fe2 C89 142.5(5) . .
C90 Fe2 C89 40.0(5) . .
C106 Fe2 C89 115.3(5) . .
N2 Pd1 N1 85.9(3) 2_666 .
N2 Pd1 P2 89.0(2) 2_666 .
N1 Pd1 P2 172.9(2) . .
N2 Pd1 P1 170.3(2) 2_666 .
N1 Pd1 P1 87.9(2) . .
P2 Pd1 P1 97.74(9) . .
N3 Pd2 N4 86.1(3) . 2_666
N3 Pd2 P3 89.6(2) . .
N4 Pd2 P3 172.0(2) 2_666 .
N3 Pd2 P4 170.7(2) . .
N4 Pd2 P4 88.2(2) 2_666 .
P3 Pd2 P4 96.85(9) . .
C1 S1 C2 95.7(4) . .
C3 S2 C1 95.7(4) . .
C28 S3 C29 95.4(4) . .
C28 S4 C30 94.8(4) . .
O2 S5 O3 114.3(6) . .
O2 S5 O1 114.3(5) . .
O3 S5 O1 116.1(7) . .
O2 S5 C109 103.0(7) . .
O3 S5 C109 102.6(9) . .
O1 S5 C109 104.3(7) . .
O6 S6 O4 125.5(14) . .
O6 S6 O5 115.8(19) . .
O4 S6 O5 108.8(14) . .
O6 S6 C110 108.8(14) . .
O4 S6 C110 104.1(13) . .
O5 S6 C110 85.7(17) . .
O7B S7 O7A 69.6(11) . .
O7B S7 O9 53.2(10) . .
O7A S7 O9 121.3(8) . .
O7B S7 O8 135.0(14) . .
O7A S7 O8 117.0(10) . .
O9 S7 O8 112.1(9) . .
O7B S7 C111 122.0(16) . .
O7A S7 C111 98.0(12) . .
O9 S7 C111 101.5(10) . .
O8 S7 C111 101.9(14) . .
O11 S8 O12 114.0(8) . .
O11 S8 O10 116.4(8) . .
O12 S8 O10 115.0(7) . .
O11 S8 C112 100.3(7) . .
O12 S8 C112 105.2(6) . .
O10 S8 C112 103.4(6) . .

loop_
_geom_bond_atom_site_label_1
_geom_bond_atom_site_label_2
_geom_bond_distance
_geom_bond_site_symmetry_2
C1 C14 1.356(13) .
C1 S1 1.768(9) .
C1 S2 1.772(9) .
C2 C3 1.338(13) .
C2 C4 1.482(13) .
C2 S1 1.780(9) .
C3 C9 1.486(12) .
C3 S2 1.763(10) .
C4 C5 1.384(13) .
C4 C7 1.397(13) .
C5 C6 1.391(14) .
C5 H5 0.93 .
C6 N1 1.355(12) .
C6 H6 0.93 .
C7 C8 1.399(13) .
C7 H7 0.93 .
C8 N1 1.341(12) .
C8 H8 0.93 .
C9 C12 1.397(13) .
C9 C10 1.400(13) .
C10 C11 1.358(13) .
C10 H10 0.93 .
C11 N3 1.345(12) .
C11 H11 0.93 .
C12 C13 1.383(13) .
C12 H12 0.93 .
C13 N3 1.330(12) .
C13 H13 0.93 .
C14 C27 1.479(12) .
C14 C15 1.481(12) .
C15 C16 1.387(13) .
C15 C20 1.426(12) .
C16 C17 1.386(14) .
C16 H16 0.93 .
C17 C18 1.380(14) .
C17 H17 0.93 .
C18 C19 1.391(13) .
C18 H18 0.93 .
C19 C20 1.392(12) .
C19 H19 0.93 .
C20 C21 1.483(11) .
C21 C28 1.355(12) .
C21 C22 1.472(13) .
C22 C23 1.408(13) .
C22 C27 1.420(13) .
C23 C24 1.387(15) .
C23 H23 0.93 .
C24 C25 1.373(15) .
C24 H24 0.93 .
C25 C26 1.389(14) .
C25 H25 0.93 .
C26 C27 1.406(13) .
C26 H26 0.93 .
C28 S4 1.764(9) .
C28 S3 1.766(9) .
C29 C30 1.315(13) .
C29 C31 1.494(12) .
C29 S3 1.770(9) .
C30 C36 1.479(13) .
C30 S4 1.780(9) .
C31 C34 1.387(13) .
C31 C32 1.399(13) .
C32 C33 1.378(13) .
C32 H32 0.93 .
C33 N2 1.345(12) .
C33 H33 0.93 .
C34 C35 1.391(13) .
C34 H34 0.93 .
C35 N2 1.346(12) .
C35 H35 0.93 .
C36 C37 1.377(14) .
C36 C39 1.404(13) .
C37 C38 1.401(13) .
C37 H37 0.93 .
C38 N4 1.326(13) .
C38 H38 0.93 .
C39 C40 1.385(13) .
C39 H39 0.93 .
C40 N4 1.332(13) .
C40 H40 0.93 .
C41 C46 1.379(14) .
C41 C42 1.398(13) .
C41 P1 1.809(10) .
C42 C43 1.361(15) .
C42 H42 0.93 .
C43 C44 1.392(16) .
C43 H43 0.93 .
C44 C45 1.387(17) .
C44 H44 0.93 .
C45 C46 1.415(15) .
C45 H45 0.93 .
C46 H46 0.93 .
C47 C52 1.395(14) .
C47 C48 1.400(14) .
C47 P1 1.815(10) .
C48 C49 1.387(17) .
C48 H48 0.93 .
C49 C50 1.354(17) .
C49 H49 0.93 .
C50 C51 1.409(16) .
C50 H50 0.93 .
C51 C52 1.411(15) .
C51 H51 0.93 .
C52 H52 0.93 .
C53 C54 1.425(14) .
C53 C57 1.449(15) .
C53 P1 1.787(10) .
C53 Fe1 2.006(10) .
C54 C55 1.425(16) .
C54 Fe1 2.035(10) .
C54 H54 0.93 .
C55 C56 1.396(18) .
C55 Fe1 2.069(11) .
C55 H55 0.93 .
C56 C57 1.415(16) .
C56 Fe1 2.053(11) .
C56 H56 0.93 .
C57 Fe1 2.048(12) .
C57 H57 0.93 .
C58 C59 1.387(16) .
C58 C63 1.394(15) .
C58 P2 1.807(11) .
C59 C60 1.383(16) .
C59 H59 0.93 .
C60 C61 1.32(2) .
C60 H60 0.93 .
C61 C62 1.37(2) .
C61 H61 0.93 .
C62 C63 1.42(2) .
C62 H62 0.93 .
C63 H63 0.93 .
C64 C65 1.390(15) .
C64 C69 1.423(14) .
C64 P2 1.816(10) .
C65 C66 1.416(15) .
C65 H65 0.93 .
C66 C67 1.378(16) .
C66 H66 0.93 .
C67 C68 1.393(16) .
C67 H67 0.93 .
C68 C69 1.361(15) .
C68 H68 0.93 .
C69 H69 0.93 .
C70 C74 1.437(16) .
C70 C71 1.463(15) .
C70 P2 1.775(10) .
C70 Fe1 2.024(10) .
C71 C72 1.444(19) .
C71 Fe1 2.043(11) .
C71 H71 0.93 .
C72 C73 1.44(2) .
C72 Fe1 2.079(11) .
C72 H72 0.93 .
C73 C74 1.423(17) .
C73 Fe1 2.062(11) .
C73 H73 0.93 .
C74 Fe1 2.057(11) .
C74 H74 0.93 .
C75 C80 1.374(16) .
C75 C76 1.404(15) .
C75 P3 1.815(10) .
C76 C77 1.390(15) .
C76 H76 0.93 .
C77 C78 1.361(18) .
C77 H77 0.93 .
C78 C79 1.369(18) .
C78 H78 0.93 .
C79 C80 1.397(16) .
C79 H79 0.93 .
C80 H80 0.93 .
C81 C82 1.401(18) .
C81 C86 1.410(16) .
C81 P3 1.801(12) .
C82 C83 1.377(19) .
C82 H82 0.93 .
C83 C84 1.34(3) .
C83 H83 0.93 .
C84 C85 1.36(3) .
C84 H84 0.93 .
C85 C86 1.42(2) .
C85 H85 0.93 .
C86 H86 0.93 .
C87 C91 1.431(15) .
C87 C88 1.464(17) .
C87 P3 1.796(11) .
C87 Fe2 1.995(10) .
C88 C89 1.461(16) .
C88 Fe2 2.055(10) .
C88 H88 0.93 .
C89 C90 1.422(19) .
C89 Fe2 2.081(12) .
C89 H89 0.93 .
C90 C91 1.447(18) .
C90 Fe2 2.074(11) .
C90 H90 0.93 .
C91 Fe2 2.032(12) .
C91 H91 0.93 .
C92 C93 1.369(15) .
C92 C97 1.400(15) .
C92 P4 1.836(10) .
C93 C94 1.387(16) .
C93 H93 0.93 .
C94 C95 1.397(19) .
C94 H94 0.93 .
C95 C96 1.36(2) .
C95 H95 0.93 .
C96 C97 1.398(16) .
C96 H96 0.93 .
C97 H97 0.93 .
C98 C99 1.366(14) .
C98 C103 1.426(13) .
C98 P4 1.815(11) .
C99 C100 1.419(15) .
C99 H99 0.93 .
C100 C101 1.390(17) .
C100 H100 0.93 .
C101 C102 1.375(17) .
C101 H101 0.93 .
C102 C103 1.398(16) .
C102 H102 0.93 .
C103 H103 0.93 .
C104 C108 1.418(15) .
C104 C105 1.444(15) .
C104 P4 1.791(10) .
C104 Fe2 2.010(10) .
C105 C106 1.413(15) .
C105 Fe2 2.053(11) .
C105 H105 0.93 .
C106 C107 1.439(18) .
C106 Fe2 2.075(10) .
C106 H106 0.93 .
C107 C108 1.399(16) .
C107 Fe2 2.074(10) .
C107 H107 0.93 .
C108 Fe2 2.015(11) .
C108 H108 0.93 .
C109 F3 1.332(17) .
C109 F1 1.35(2) .
C109 F2 1.358(17) .
C109 S5 1.778(18) .
C110 F4 1.29(2) .
C110 F6 1.34(3) .
C110 F5 1.38(3) .
C110 S6 1.68(3) .
C111 F7 1.31(3) .
C111 F8 1.35(3) .
C111 F9 1.43(3) .
C111 S7 1.77(3) .
C112 F11 1.323(15) .
C112 F12 1.325(15) .
C112 F10 1.386(16) .
C112 S8 1.783(14) .
C113 O13 1.399(17) .
C114 O14 1.428(18) .
C115 O15 1.63(3) .
C116 O16 1.50(3) .
C117 O17 1.34(2) .
C118 O18 1.35(2) .
C119 O19 1.27(3) .
C120 O20 1.18(3) .
N1 Pd1 2.118(8) .
N2 Pd1 2.097(7) 2_666
N3 Pd2 2.103(7) .
N4 Pd2 2.119(8) 2_666
O1 S5 1.455(9) .
O2 S5 1.412(9) .
O3 S5 1.430(10) .
O4 S6 1.354(14) .
O5 S6 1.58(3) .
O6 S6 1.317(15) .
O7A S7 1.385(13) .
O7A O7B 1.49(2) .
O7B O9 1.22(2) .
O7B S7 1.22(2) .
O8 S7 1.460(14) .
O9 S7 1.460(12) .
O10 S8 1.437(10) .
O11 S8 1.425(11) .
O12 S8 1.432(10) .
P1 Pd1 2.317(2) .
P2 Pd1 2.311(3) .
P3 Pd2 2.309(3) .
P4 Pd2 2.328(2) .
Pd1 N2 2.097(7) 2_666
Pd2 N4 2.119(8) 2_666
